data_1509211
loop_
_publ_author_name
'Bartlett, N.'
'Hagiwara, R.'
'Lucier, G.'
'Borrmann, H.'
'Casteel, W.J.jr.'

_publ_section_title
;
 Structural and magnetic properties of some (Ag F)(+) salts
;
_journal_name_full 'Journal of Solid State Chemistry'
_journal_page_first 84
_journal_page_last 96
_journal_paper_doi 10.1016/S0022-4596(05)80300-7
_journal_volume 96
_journal_year 1992
_chemical_formula_sum 'Ag B F5'
_chemical_name_systematic '(Ag F) (B F4)'
_space_group_IT_number 85
_symmetry_space_group_name_Hall '-P 4a'
_symmetry_space_group_name_H-M 'P 4/n :2'
_cell_angle_alpha 90
_cell_angle_beta 90
_cell_angle_gamma 90
_cell_formula_units_Z 2
_cell_length_a 6.6995
_cell_length_b 6.6995
_cell_length_c 4.0116
_cell_volume 180.054
_citation_journal_id_ASTM JSSCBI
_cod_data_source_file silver1-2_56.cif
_cod_data_source_block Ag1B1F5
_cod_original_cell_volume 180.0538
_cod_original_formula_sum 'Ag1 B1 F5'
_cod_database_code 1509211

loop_
_symmetry_equiv_pos_as_xyz
x,y,z
-y+1/2,x,z
-x+1/2,-y+1/2,z
y,-x+1/2,z
-x,-y,-z
y-1/2,-x,-z
x-1/2,y-1/2,-z
-y,x-1/2,-z

loop_
_atom_site_label
_atom_site_type_symbol
_atom_site_fract_x
_atom_site_fract_y
_atom_site_fract_z
_atom_site_occupancy
_atom_site_U_iso_or_equiv
F2 F-1 0.3136 0.5914 0.1984 1 0.0
F1 F-1 0.25 0.25 0.6934 1 0.0
Ag1 Ag+2 0.25 0.25 0.19236 1 0.0
B1 B+3 0.25 0.75 0 1 0.0
